data_1547773
loop_
_publ_author_name
'Gao, Bao'
'Zhang, Guoying'
'Zhou, Xibing'
'Huang, Hanmin'

_publ_section_title
;
 Palladium-catalyzed regiodivergent hydroaminocarbonylation of alkenes to
 primary amides with ammonium chloride.
;
_journal_issue 2
_journal_name_full 'Chemical science'
_journal_page_first 380
_journal_page_last 386
_journal_paper_doi 10.1039/c7sc04054g
_journal_volume 9
_journal_year 2018
_chemical_formula_moiety 'C9 H10 Cl N O'
_chemical_formula_sum 'C9 H10 Cl N O'
_chemical_formula_weight 183.63
_space_group_crystal_system monoclinic
_space_group_IT_number 15
_space_group_name_Hall '-C 2yc'
_space_group_name_H-M_alt 'C 1 2/c 1'
_symmetry_space_group_name_Hall '-C 2yc'
_symmetry_space_group_name_H-M 'C 1 2/c 1'
_atom_sites_solution_hydrogens geom
_audit_creation_date 2016-01-27
_audit_creation_method
;
Olex2 1.2
(compiled 2015.09.30 svn.r3233 for OlexSys, GUI svn.r5103)
;
_audit_update_record
;
2016-11-07 deposited with the CCDC.
2017-10-24 downloaded from the CCDC.
;
_cell_angle_alpha 90
_cell_angle_beta 106.510(8)
_cell_angle_gamma 90
_cell_formula_units_Z 8
_cell_length_a 27.159(13)
_cell_length_b 7.490(4)
_cell_length_c 9.539(5)
_cell_measurement_reflns_used 1412
_cell_measurement_temperature 296(2)
_cell_measurement_theta_max 23.35
_cell_measurement_theta_min 3.13
_cell_volume 1860.4(17)
_computing_cell_refinement 'Bruker SMART'
_computing_data_collection 'Bruker SMART APEX II'
_computing_data_reduction 'Bruker SMART'
_computing_molecular_graphics 'Olex2 (Dolomanov et al., 2009)'
_computing_publication_material 'Olex2 (Dolomanov et al., 2009)'
_computing_structure_refinement 'ShelXL (Sheldrick, 2015)'
_computing_structure_solution 'SHELXS-97 (Sheldrick, 2008)'
_diffrn_ambient_temperature 296.15
_diffrn_measured_fraction_theta_full 0.998
_diffrn_measured_fraction_theta_max 0.998
_diffrn_measurement_device_type 'Bruker APEX-II CCD'
_diffrn_measurement_method '\f and \w scans'
_diffrn_radiation_monochromator graphite
_diffrn_radiation_type MoK\a
_diffrn_radiation_wavelength 0.71073
_diffrn_reflns_av_R_equivalents 0.0537
_diffrn_reflns_av_unetI/netI 0.0578
_diffrn_reflns_Laue_measured_fraction_full 0.998
_diffrn_reflns_Laue_measured_fraction_max 0.998
_diffrn_reflns_limit_h_max 32
_diffrn_reflns_limit_h_min -33
_diffrn_reflns_limit_k_max 8
_diffrn_reflns_limit_k_min -9
_diffrn_reflns_limit_l_max 11
_diffrn_reflns_limit_l_min -11
_diffrn_reflns_number 4853
_diffrn_reflns_point_group_measured_fraction_full 0.998
_diffrn_reflns_point_group_measured_fraction_max 0.998
_diffrn_reflns_theta_full 25.500
_diffrn_reflns_theta_max 26.020
_diffrn_reflns_theta_min 1.564
_diffrn_standards_number 0
_exptl_absorpt_coefficient_mu 0.361
_exptl_absorpt_correction_T_max 0.9313
_exptl_absorpt_correction_T_min 0.8994
_exptl_absorpt_correction_type multi-scan
_exptl_absorpt_process_details SADABS
_exptl_crystal_colour 'clear light colourless'
_exptl_crystal_colour_lustre clear
_exptl_crystal_colour_modifier light
_exptl_crystal_colour_primary colourless
_exptl_crystal_density_diffrn 1.311
_exptl_crystal_density_method 'not measured'
_exptl_crystal_description block
_exptl_crystal_F_000 768
_exptl_crystal_size_max 0.3
_exptl_crystal_size_mid 0.2
_exptl_crystal_size_min 0.2
_refine_diff_density_max 0.349
_refine_diff_density_min -0.559
_refine_diff_density_rms 0.078
_refine_ls_extinction_method none
_refine_ls_goodness_of_fit_ref 1.080
_refine_ls_hydrogen_treatment constr
_refine_ls_matrix_type full
_refine_ls_number_parameters 145
_refine_ls_number_reflns 1833
_refine_ls_number_restraints 0
_refine_ls_restrained_S_all 1.080
_refine_ls_R_factor_all 0.0998
_refine_ls_R_factor_gt 0.0735
_refine_ls_shift/su_max 0.001
_refine_ls_shift/su_mean 0.000
_refine_ls_structure_factor_coef Fsqd
_refine_ls_weighting_details 'w=1/[\s^2^(Fo^2^)+(0.1764P)^2^+0.3762P] where P=(Fo^2^+2Fc^2^)/3'
_refine_ls_weighting_scheme calc
_refine_ls_wR_factor_gt 0.2312
_refine_ls_wR_factor_ref 0.2723
_reflns_Friedel_coverage 0.000
_reflns_number_gt 1215
_reflns_number_total 1833
_reflns_threshold_expression 'I > 2\s(I)'
_cod_data_source_file c7sc04054g2.cif
_cod_data_source_block 1_CCDC1
_cod_depositor_comments 'Adding full bibliography for 1547772--1547775.cif.'
_cod_original_cell_volume 1860.4(16)
_cod_database_code 1547773
_shelx_space_group_comment
;
The symmetry employed for this shelxl refinement is uniquely defined
by the following loop, which should always be used as a source of
symmetry information in preference to the above space-group names.
They are only intended as comments.
;
_shelx_estimated_absorpt_t_max 0.931
_shelx_estimated_absorpt_t_min 0.899
_olex2_refinement_description
;
1. Fixed Uiso
 At 1.2 times of:
  All C(H) groups, All C(H,H) groups, All N(H,H) groups
2. Others
 Fixed Sof: C1(0.5) H1(0.5) C3(0.5) H3(0.5) C4(0.5) H4(0.5) C6(0.5) H6(0.5)
 C1'(0.5) H1'(0.5) C3'(0.5) H3'(0.5) C4'(0.5) H4'(0.5) C6'(0.5) H6'(0.5)
3.a Secondary CH2 refined with riding coordinates:
 C6AA(H6AA,H6AB), C8(H8A,H8B)
3.b Aromatic/amide H refined with riding coordinates:
 C1(H1), C3(H3), C4(H4), C6(H6), C1'(H1'), C3'(H3'), C4'(H4'), C6'(H6')
3.c X=CH2 refined with riding coordinates:
 N1(H1A,H1B)
;
_shelx_shelxl_version_number 2014/7
_olex2_submission_special_instructions 'No special instructions were received'

loop_
_space_group_symop_operation_xyz
'x, y, z'
'-x, y, -z+1/2'
'x+1/2, y+1/2, z'
'-x+1/2, y+1/2, -z+1/2'
'-x, -y, -z'
'x, -y, z-1/2'
'-x+1/2, -y+1/2, -z'
'x+1/2, -y+1/2, z-1/2'

loop_
_atom_site_label
_atom_site_type_symbol
_atom_site_fract_x
_atom_site_fract_y
_atom_site_fract_z
_atom_site_U_iso_or_equiv
_atom_site_adp_type
_atom_site_occupancy
_atom_site_site_symmetry_order
_atom_site_calc_flag
_atom_site_refinement_flags_posn
_atom_site_refinement_flags_occupancy
_atom_site_disorder_assembly
_atom_site_disorder_group
Cl1 Cl 0.03584(6) 0.14735(19) 0.61094(18) 0.1276(7) Uani 1 1 d . . . .
O1 O 0.21826(9) 1.0520(3) 1.05085(19) 0.0622(7) Uani 1 1 d . . . .
N1 N 0.23130(11) 1.1061(4) 0.8360(3) 0.0636(8) Uani 1 1 d . . . .
H1A H 0.2484 1.2016 0.8683 0.076 Uiso 1 1 calc R . . .
H1B H 0.2267 1.0739 0.7467 0.076 Uiso 1 1 calc R . . .
C2 C 0.11716(13) 0.6219(4) 0.8518(4) 0.0613(9) Uani 1 1 d . . . .
C5 C 0.06707(16) 0.3290(5) 0.7069(5) 0.0752(11) Uani 1 1 d . . . .
C6AA C 0.14578(14) 0.7822(5) 0.9289(4) 0.0738(11) Uani 1 1 d . . . .
H6AA H 0.1216 0.8779 0.9279 0.089 Uiso 1 1 calc R . . .
H6AB H 0.1626 0.7519 1.0301 0.089 Uiso 1 1 calc R . . .
C8 C 0.18452(15) 0.8445(4) 0.8590(4) 0.0694(10) Uani 1 1 d . . . .
H8A H 0.1677 0.8652 0.7562 0.083 Uiso 1 1 calc R . . .
H8B H 0.2095 0.7499 0.8655 0.083 Uiso 1 1 calc R . . .
C9 C 0.21246(11) 1.0104(4) 0.9226(3) 0.0507(7) Uani 1 1 d . . . .
C1 C 0.1232(3) 0.4691(10) 0.9262(9) 0.0636(17) Uani 0.5 1 d . P A 1
H1 H 0.1431 0.4654 1.0233 0.076 Uiso 0.5 1 calc R P A 1
C3 C 0.0897(3) 0.6333(10) 0.7126(9) 0.0704(19) Uani 0.5 1 d . P A 1
H3 H 0.0859 0.7426 0.6643 0.084 Uiso 0.5 1 calc R P A 1
C4 C 0.0671(3) 0.4832(13) 0.6406(9) 0.080(2) Uani 0.5 1 d . P A 1
H4 H 0.0510 0.4904 0.5407 0.096 Uiso 0.5 1 calc R P A 1
C6 C 0.0998(3) 0.3166(12) 0.8579(10) 0.074(2) Uani 0.5 1 d . P A 1
H6 H 0.1047 0.2077 0.9068 0.089 Uiso 0.5 1 calc R P A 1
C1' C 0.1378(3) 0.4523(11) 0.8553(10) 0.071(2) Uani 0.5 1 d . P A 2
H1' H 0.1718 0.4335 0.9094 0.086 Uiso 0.5 1 calc R P A 2
C3' C 0.0655(3) 0.6350(9) 0.7661(7) 0.0644(17) Uani 0.5 1 d . P A 2
H3' H 0.0488 0.7446 0.7598 0.077 Uiso 0.5 1 calc R P A 2
C4' C 0.0395(3) 0.4945(10) 0.6933(8) 0.0662(17) Uani 0.5 1 d . P A 2
H4' H 0.0055 0.5041 0.6371 0.079 Uiso 0.5 1 calc R P A 2
C6' C 0.1095(4) 0.3084(12) 0.7806(11) 0.077(2) Uani 0.5 1 d . P A 2
H6' H 0.1242 0.1954 0.7891 0.092 Uiso 0.5 1 calc R P A 2

loop_
_atom_site_aniso_label
_atom_site_aniso_U_11
_atom_site_aniso_U_22
_atom_site_aniso_U_33
_atom_site_aniso_U_23
_atom_site_aniso_U_13
_atom_site_aniso_U_12
Cl1 0.1483(13) 0.0978(10) 0.1440(13) -0.0604(8) 0.0532(10) -0.0572(8)
O1 0.0970(16) 0.0595(13) 0.0336(11) -0.0072(9) 0.0243(10) -0.0199(11)
N1 0.098(2) 0.0632(16) 0.0356(13) -0.0089(11) 0.0280(13) -0.0231(14)
C2 0.070(2) 0.0632(19) 0.0539(18) -0.0083(15) 0.0230(15) -0.0149(15)
C5 0.078(3) 0.067(2) 0.082(3) -0.0204(19) 0.025(2) -0.0173(18)
C6AA 0.087(2) 0.075(2) 0.068(2) -0.0219(18) 0.0366(19) -0.0301(19)
C8 0.102(3) 0.061(2) 0.0553(18) -0.0200(15) 0.0389(18) -0.0284(18)
C9 0.0697(17) 0.0488(15) 0.0377(14) -0.0037(11) 0.0220(12) -0.0044(12)
C1 0.072(5) 0.057(4) 0.055(4) 0.000(3) 0.007(3) -0.006(3)
C3 0.079(5) 0.073(5) 0.055(4) 0.006(3) 0.012(4) -0.013(4)
C4 0.079(5) 0.097(6) 0.061(4) -0.011(4) 0.015(4) -0.018(4)
C6 0.086(5) 0.060(4) 0.078(6) 0.001(4) 0.026(5) -0.008(4)
C1' 0.055(4) 0.077(5) 0.074(5) -0.005(4) 0.005(4) -0.009(3)
C3' 0.080(5) 0.059(4) 0.053(4) -0.001(3) 0.017(4) -0.003(3)
C4' 0.056(4) 0.070(4) 0.064(4) -0.007(3) 0.004(3) -0.009(3)
C6' 0.085(6) 0.053(4) 0.088(6) 0.000(5) 0.018(5) 0.001(4)

loop_
_atom_type_symbol
_atom_type_description
_atom_type_scat_dispersion_real
_atom_type_scat_dispersion_imag
_atom_type_scat_source
C C 0.0033 0.0016 'International Tables Vol C Tables 4.2.6.8 and 6.1.1.4'
H H 0.0000 0.0000 'International Tables Vol C Tables 4.2.6.8 and 6.1.1.4'
Cl Cl 0.1484 0.1585 'International Tables Vol C Tables 4.2.6.8 and 6.1.1.4'
N N 0.0061 0.0033 'International Tables Vol C Tables 4.2.6.8 and 6.1.1.4'
O O 0.0106 0.0060 'International Tables Vol C Tables 4.2.6.8 and 6.1.1.4'

loop_
_geom_angle_atom_site_label_1
_geom_angle_atom_site_label_2
_geom_angle_atom_site_label_3
_geom_angle
H1A N1 H1B 120.0
C9 N1 H1A 120.0
C9 N1 H1B 120.0
C1 C2 C6AA 117.2(4)
C3 C2 C6AA 120.2(4)
C3 C2 C1 122.5(5)
C1' C2 C6AA 124.8(4)
C1' C2 C3' 114.0(5)
C3' C2 C6AA 121.2(4)
C4 C5 Cl1 120.3(4)
C4 C5 C6 116.4(5)
C6 C5 Cl1 122.8(4)
C4' C5 Cl1 118.0(4)
C6' C5 Cl1 117.7(5)
C6' C5 C4' 124.4(6)
C2 C6AA H6AA 109.3
C2 C6AA H6AB 109.3
H6AA C6AA H6AB 108.0
C8 C6AA C2 111.6(3)
C8 C6AA H6AA 109.3
C8 C6AA H6AB 109.3
C6AA C8 H8A 108.5
C6AA C8 H8B 108.5
C6AA C8 C9 115.2(3)
H8A C8 H8B 107.5
C9 C8 H8A 108.5
C9 C8 H8B 108.5
O1 C9 N1 121.9(3)
O1 C9 C8 121.5(3)
N1 C9 C8 116.6(2)
C2 C1 H1 120.3
C2 C1 C6 119.3(7)
C6 C1 H1 120.3
C2 C3 H3 120.2
C2 C3 C4 119.5(7)
C4 C3 H3 120.2
C5 C4 C3 122.8(7)
C5 C4 H4 118.6
C3 C4 H4 118.6
C5 C6 H6 120.6
C1 C6 C5 118.8(7)
C1 C6 H6 120.6
C2 C1' H1' 118.9
C2 C1' C6' 122.3(7)
C6' C1' H1' 118.9
C2 C3' H3' 118.9
C4' C3' C2 122.2(6)
C4' C3' H3' 118.9
C5 C4' H4' 121.8
C3' C4' C5 116.5(6)
C3' C4' H4' 121.8
C5 C6' C1' 120.6(8)
C5 C6' H6' 119.7
C1' C6' H6' 119.7

loop_
_geom_bond_atom_site_label_1
_geom_bond_atom_site_label_2
_geom_bond_distance
Cl1 C5 1.723(4)
O1 C9 1.229(3)
N1 H1A 0.8600
N1 H1B 0.8600
N1 C9 1.303(4)
C2 C6AA 1.504(4)
C2 C1 1.332(8)
C2 C3 1.328(8)
C2 C1' 1.386(10)
C2 C3' 1.414(9)
C5 C4 1.316(10)
C5 C6 1.466(10)
C5 C4' 1.435(9)
C5 C6' 1.176(10)
C6AA H6AA 0.9700
C6AA H6AB 0.9700
C6AA C8 1.472(5)
C8 H8A 0.9700
C8 H8B 0.9700
C8 C9 1.492(4)
C1 H1 0.9300
C1 C6 1.378(11)
C3 H3 0.9300
C3 C4 1.369(11)
C4 H4 0.9300
C6 H6 0.9300
C1' H1' 0.9300
C1' C6' 1.397(12)
C3' H3' 0.9300
C3' C4' 1.345(9)
C4' H4' 0.9300
C6' H6' 0.9300

loop_
_geom_torsion_atom_site_label_1
_geom_torsion_atom_site_label_2
_geom_torsion_atom_site_label_3
_geom_torsion_atom_site_label_4
_geom_torsion
Cl1 C5 C4 C3 177.6(7)
Cl1 C5 C6 C1 -179.9(6)
Cl1 C5 C4' C3' -178.1(5)
Cl1 C5 C6' C1' 176.8(7)
C2 C6AA C8 C9 176.2(3)
C2 C1 C6 C5 -2.6(12)
C2 C3 C4 C5 6.7(14)
C2 C1' C6' C5 2.9(14)
C2 C3' C4' C5 -0.1(11)
C6AA C2 C1 C6 -176.8(6)
C6AA C2 C3 C4 175.0(7)
C6AA C2 C1' C6' -179.5(7)
C6AA C2 C3' C4' 178.3(6)
C6AA C8 C9 O1 27.0(5)
C6AA C8 C9 N1 -154.5(3)
C1 C2 C6AA C8 114.9(6)
C1 C2 C3 C4 -0.9(12)
C3 C2 C6AA C8 -61.2(7)
C3 C2 C1 C6 -0.8(12)
C4 C5 C6 C1 7.7(11)
C6 C5 C4 C3 -9.8(12)
C1' C2 C6AA C8 71.2(7)
C1' C2 C3' C4' -1.0(10)
C3' C2 C6AA C8 -108.0(5)
C3' C2 C1' C6' -0.2(11)
C4' C5 C6' C1' -4.2(14)
C6' C5 C4' C3' 2.9(12)
